data_7109039
loop_
_publ_author_name
'Chelladurai Ganesamoorthy'
'Sinah Loerke'
'Christian Gemel'
'Paul Jerabek'
'Manuela Winter'
'Gernot Frenking'
'Roland A. Fischer'

_publ_section_title
;
 Reductive elimination: a pathway to low-valent aluminium species
;
_journal_name_full Chem.Commun.
_journal_page_first 2858
_journal_paper_doi 10.1039/c3cc38584a
_journal_volume 49
_journal_year 2013
_chemical_formula_sum 'C30 H51 Al3'
_chemical_formula_weight 492.65
_chemical_name_systematic
;
?
;
_space_group_IT_number 33
_symmetry_cell_setting orthorhombic
_symmetry_space_group_name_Hall 'P 2c -2n'
_symmetry_space_group_name_H-M 'P n a 21'
_atom_sites_solution_hydrogens geom
_atom_sites_solution_primary direct
_atom_sites_solution_secondary difmap
_audit_creation_method SHELXL-97
_cell_angle_alpha 90.00
_cell_angle_beta 90.00
_cell_angle_gamma 90.00
_cell_formula_units_Z 4
_cell_length_a 15.2302(2)
_cell_length_b 19.2003(2)
_cell_length_c 10.43970(10)
_cell_measurement_reflns_used 22310
_cell_measurement_temperature 100(2)
_cell_measurement_theta_max 74.0568
_cell_measurement_theta_min 2.8990
_cell_volume 3052.82(6)
_computing_cell_refinement 'CrysAlisPro Version 1.171.36.20'
_computing_data_collection 'CrysAlisPro Version 1.171.36.20'
_computing_data_reduction 'CrysAlisPro Version 1.171.36.20'
_computing_molecular_graphics SHELXL-97
_computing_publication_material SHELXL-97
_computing_structure_refinement 'SHELXL-97 (Sheldrick, 1997)'
_computing_structure_solution 'SHELXS-97 (Sheldrick, 1990)'
_diffrn_ambient_temperature 100(2)
_diffrn_measured_fraction_theta_full 0.995
_diffrn_measured_fraction_theta_max 0.995
_diffrn_measurement_device_type 'SuperNova, Single source at offset), Atlas'
_diffrn_measurement_method 'omega scans'
_diffrn_radiation_monochromator mirror
_diffrn_radiation_source 'SuperNova (Cu) X-ray Source'
_diffrn_radiation_type CuK\a
_diffrn_radiation_wavelength 1.54178
_diffrn_reflns_av_R_equivalents 0.0422
_diffrn_reflns_av_sigmaI/netI 0.0218
_diffrn_reflns_limit_h_max 19
_diffrn_reflns_limit_h_min -18
_diffrn_reflns_limit_k_max 23
_diffrn_reflns_limit_k_min -23
_diffrn_reflns_limit_l_max 12
_diffrn_reflns_limit_l_min -12
_diffrn_reflns_number 44294
_diffrn_reflns_theta_full 74.22
_diffrn_reflns_theta_max 74.22
_diffrn_reflns_theta_min 3.70
_exptl_absorpt_coefficient_mu 1.230
_exptl_absorpt_correction_T_max 0.925
_exptl_absorpt_correction_T_min 0.820
_exptl_absorpt_correction_type empirical
_exptl_absorpt_process_details multi-scan
_exptl_crystal_colour colourless
_exptl_crystal_density_diffrn 1.072
_exptl_crystal_density_method 'not measured'
_exptl_crystal_description prism
_exptl_crystal_F_000 1080
_exptl_crystal_size_max 0.20
_exptl_crystal_size_mid 0.13
_exptl_crystal_size_min 0.06
_refine_diff_density_max 0.214
_refine_diff_density_min -0.179
_refine_diff_density_rms 0.035
_refine_ls_abs_structure_details 'Flack H D (1983), Acta Cryst. A39, 876-881'
_refine_ls_abs_structure_Flack 0.04(2)
_refine_ls_extinction_method none
_refine_ls_goodness_of_fit_ref 1.033
_refine_ls_hydrogen_treatment mixed
_refine_ls_matrix_type full
_refine_ls_number_parameters 337
_refine_ls_number_reflns 6063
_refine_ls_number_restraints 1
_refine_ls_restrained_S_all 1.033
_refine_ls_R_factor_all 0.0331
_refine_ls_R_factor_gt 0.0293
_refine_ls_shift/su_max 0.001
_refine_ls_shift/su_mean 0.000
_refine_ls_structure_factor_coef Fsqd
_refine_ls_weighting_details 'calc w=1/[\s^2^(Fo^2^)+(0.0511P)^2^+0.3930P] where P=(Fo^2^+2Fc^2^)/3'
_refine_ls_weighting_scheme calc
_refine_ls_wR_factor_gt 0.0789
_refine_ls_wR_factor_ref 0.0808
_reflns_number_gt 5750
_reflns_number_total 6063
_reflns_threshold_expression >2sigma(I)
_cod_data_source_file c3cc38584a.txt
_cod_data_source_block om967
_cod_original_sg_symbol_H-M Pna2(1)
_cod_database_code 7109039

loop_
_symmetry_equiv_pos_as_xyz
'x, y, z'
'-x, -y, z+1/2'
'x+1/2, -y+1/2, z'
'-x+1/2, y+1/2, z+1/2'

loop_
_atom_site_label
_atom_site_type_symbol
_atom_site_fract_x
_atom_site_fract_y
_atom_site_fract_z
_atom_site_U_iso_or_equiv
_atom_site_adp_type
_atom_site_occupancy
_atom_site_symmetry_multiplicity
_atom_site_calc_flag
_atom_site_refinement_flags
Al1 Al 0.16806(3) 0.09032(2) 0.82375(4) 0.02245(10) Uani 1 1 d .
Al2 Al 0.16989(3) -0.076162(19) 0.81946(4) 0.02126(10) Uani 1 1 d .
Al3 Al 0.29387(3) 0.01073(2) 0.61692(4) 0.02156(10) Uani 1 1 d .
C1 C 0.34015(11) 0.11314(10) 0.9957(2) 0.0426(5) Uani 1 1 d .
H1D H 0.3306 0.0838 1.0712 0.064 Uiso 1 1 calc R
H1E H 0.3820 0.1502 1.0167 0.064 Uiso 1 1 calc R
H1F H 0.3637 0.0847 0.9257 0.064 Uiso 1 1 calc R
C1A C 0.42086(11) 0.11104(10) 0.4306(2) 0.0456(4) Uani 1 1 d .
H1AA H 0.3985 0.1578 0.4493 0.068 Uiso 1 1 calc R
H1AB H 0.4494 0.1110 0.3465 0.068 Uiso 1 1 calc R
H1AC H 0.4635 0.0976 0.4964 0.068 Uiso 1 1 calc R
C1B C 0.16761(13) -0.24408(9) 0.71542(19) 0.0421(4) Uani 1 1 d .
H1BA H 0.1045 -0.2459 0.6972 0.063 Uiso 1 1 calc R
H1BB H 0.1889 -0.2910 0.7356 0.063 Uiso 1 1 calc R
H1BC H 0.1989 -0.2262 0.6402 0.063 Uiso 1 1 calc R
C2 C 0.15562(10) 0.21315(7) 0.84500(16) 0.0294(3) Uani 1 1 d .
C3 C 0.24432(10) 0.19064(8) 0.84808(16) 0.0297(3) Uani 1 1 d .
C4 C 0.25419(10) 0.14512(8) 0.95479(16) 0.0287(3) Uani 1 1 d .
C5 C 0.17137(10) 0.14014(8) 1.01751(16) 0.0287(3) Uani 1 1 d .
C6 C 0.11143(10) 0.18290(8) 0.95002(16) 0.0299(3) Uani 1 1 d .
C7 C 0.01470(11) 0.18945(11) 0.9767(2) 0.0464(5) Uani 1 1 d .
H7A H -0.0186 0.1708 0.9041 0.070 Uiso 1 1 calc R
H7B H -0.0003 0.2386 0.9891 0.070 Uiso 1 1 calc R
H7C H 0.0000 0.1632 1.0544 0.070 Uiso 1 1 calc R
C8 C 0.31754(13) 0.21199(10) 0.7599(2) 0.0449(4) Uani 1 1 d .
H8A H 0.3458 0.1703 0.7247 0.067 Uiso 1 1 calc R
H8B H 0.3608 0.2394 0.8077 0.067 Uiso 1 1 calc R
H8C H 0.2937 0.2402 0.6898 0.067 Uiso 1 1 calc R
C9 C 0.10993(10) 0.00392(7) 0.45638(16) 0.0254(3) Uani 1 1 d .
H9A H 0.0957 -0.0403 0.4985 0.038 Uiso 1 1 calc R
H9B H 0.0842 0.0045 0.3703 0.038 Uiso 1 1 calc R
H9C H 0.0859 0.0426 0.5067 0.038 Uiso 1 1 calc R
C10 C 0.15086(15) 0.09851(11) 1.13494(18) 0.0479(5) Uani 1 1 d .
H10A H 0.1069 0.0630 1.1142 0.072 Uiso 1 1 calc R
H10B H 0.1277 0.1294 1.2016 0.072 Uiso 1 1 calc R
H10C H 0.2045 0.0759 1.1660 0.072 Uiso 1 1 calc R
C11 C 0.16319(10) -0.13211(8) 1.00987(15) 0.0261(3) Uani 1 1 d .
C12 C 0.25220(10) -0.12313(8) 0.96922(16) 0.0264(3) Uani 1 1 d .
C13 C 0.26454(10) -0.16359(8) 0.85687(16) 0.0288(3) Uani 1 1 d .
C14 C 0.18363(10) -0.19713(7) 0.82681(18) 0.0286(3) Uani 1 1 d .
C15 C 0.12216(9) -0.17862(7) 0.92313(16) 0.0280(3) Uani 1 1 d .
C16 C 0.11983(12) -0.09935(9) 1.12416(17) 0.0392(4) Uani 1 1 d .
H16A H 0.1596 -0.0650 1.1623 0.059 Uiso 1 1 calc R
H16B H 0.1061 -0.1354 1.1875 0.059 Uiso 1 1 calc R
H16C H 0.0655 -0.0763 1.0973 0.059 Uiso 1 1 calc R
C17 C 0.32200(12) -0.08111(9) 1.0369(2) 0.0403(4) Uani 1 1 d .
H17A H 0.3561 -0.0548 0.9736 0.060 Uiso 1 1 calc R
H17B H 0.3611 -0.1125 1.0840 0.060 Uiso 1 1 calc R
H17C H 0.2941 -0.0487 1.0969 0.060 Uiso 1 1 calc R
C18 C 0.34917(12) -0.17149(10) 0.7846(2) 0.0431(5) Uani 1 1 d .
H18A H 0.3371 -0.1903 0.6992 0.065 Uiso 1 1 calc R
H18B H 0.3881 -0.2033 0.8311 0.065 Uiso 1 1 calc R
H18C H 0.3776 -0.1259 0.7764 0.065 Uiso 1 1 calc R
C19 C 0.11207(14) 0.25684(9) 0.74451(19) 0.0426(4) Uani 1 1 d .
H19A H 0.1556 0.2708 0.6803 0.064 Uiso 1 1 calc R
H19B H 0.0868 0.2985 0.7844 0.064 Uiso 1 1 calc R
H19C H 0.0654 0.2298 0.7031 0.064 Uiso 1 1 calc R
C20 C 0.02640(10) -0.19663(9) 0.9239(2) 0.0418(4) Uani 1 1 d .
H20A H -0.0072 -0.1574 0.9585 0.063 Uiso 1 1 calc R
H20B H 0.0169 -0.2378 0.9776 0.063 Uiso 1 1 calc R
H20C H 0.0069 -0.2065 0.8363 0.063 Uiso 1 1 calc R
C21 C 0.35494(11) -0.01338(8) 0.41952(18) 0.0313(3) Uani 1 1 d .
C22 C 0.27020(9) -0.04382(7) 0.43100(15) 0.0241(3) Uani 1 1 d .
C23 C 0.20802(9) 0.01153(7) 0.44665(15) 0.0206(3) Uani 1 1 d .
C24 C 0.25526(9) 0.07554(7) 0.44662(15) 0.0238(3) Uani 1 1 d .
C25 C 0.34578(9) 0.05997(9) 0.43020(17) 0.0293(3) Uani 1 1 d .
C26 C 0.44073(11) -0.05099(11) 0.4093(2) 0.0469(5) Uani 1 1 d .
H26A H 0.4815 -0.0329 0.4738 0.070 Uiso 1 1 calc R
H26B H 0.4655 -0.0439 0.3236 0.070 Uiso 1 1 calc R
H26C H 0.4314 -0.1009 0.4238 0.070 Uiso 1 1 calc R
C27 C 0.24890(11) -0.12009(8) 0.42658(18) 0.0346(4) Uani 1 1 d .
H27A H 0.2964 -0.1466 0.4672 0.052 Uiso 1 1 calc R
H27B H 0.2426 -0.1349 0.3372 0.052 Uiso 1 1 calc R
H27C H 0.1938 -0.1286 0.4725 0.052 Uiso 1 1 calc R
C28 C 0.21495(10) 0.14627(8) 0.46389(17) 0.0302(3) Uani 1 1 d .
H28A H 0.1757 0.1457 0.5383 0.045 Uiso 1 1 calc R
H28B H 0.1813 0.1586 0.3871 0.045 Uiso 1 1 calc R
H28C H 0.2614 0.1808 0.4775 0.045 Uiso 1 1 calc R
H3 H 0.3868(16) 0.0060(10) 0.684(3) 0.042(6) Uiso 1 1 d .
H2A H 0.0816(14) -0.0662(11) 0.763(2) 0.042(6) Uiso 1 1 d .
H1A H 0.0826(16) 0.0818(13) 0.762(2) 0.060(7) Uiso 1 1 d .
H1B H 0.1829(13) 0.0088(9) 0.891(2) 0.030(5) Uiso 1 1 d .
H2B H 0.2374(13) -0.0493(10) 0.697(2) 0.036(5) Uiso 1 1 d .
H1C H 0.2400(14) 0.0686(12) 0.708(2) 0.050(6) Uiso 1 1 d .

loop_
_atom_site_aniso_label
_atom_site_aniso_U_11
_atom_site_aniso_U_22
_atom_site_aniso_U_33
_atom_site_aniso_U_23
_atom_site_aniso_U_13
_atom_site_aniso_U_12
Al1 0.0284(2) 0.01812(18) 0.0209(2) -0.0037(2) -0.00523(18) 0.00159(14)
Al2 0.02420(19) 0.01835(19) 0.0212(2) 0.0028(2) -0.00340(17) 0.00193(14)
Al3 0.01990(19) 0.02340(19) 0.0214(2) -0.0012(2) -0.00100(17) -0.00031(15)
C1 0.0340(8) 0.0395(10) 0.0544(12) -0.0199(9) -0.0168(8) 0.0099(7)
C1A 0.0314(8) 0.0462(10) 0.0592(12) 0.0065(9) 0.0059(9) -0.0114(8)
C1B 0.0611(12) 0.0273(8) 0.0379(10) -0.0032(7) -0.0138(8) 0.0093(7)
C2 0.0367(8) 0.0175(6) 0.0340(9) -0.0068(6) -0.0080(7) 0.0011(5)
C3 0.0330(8) 0.0222(7) 0.0341(9) -0.0107(6) -0.0005(7) -0.0029(6)
C4 0.0302(7) 0.0251(7) 0.0308(8) -0.0121(6) -0.0087(6) 0.0039(6)
C5 0.0355(8) 0.0264(7) 0.0243(8) -0.0093(6) -0.0048(6) 0.0030(6)
C6 0.0301(7) 0.0271(7) 0.0325(8) -0.0101(6) -0.0044(6) 0.0052(6)
C7 0.0355(9) 0.0470(10) 0.0568(12) -0.0087(9) 0.0022(9) 0.0111(8)
C8 0.0430(9) 0.0391(10) 0.0527(12) -0.0095(9) 0.0091(9) -0.0130(8)
C9 0.0192(7) 0.0310(7) 0.0261(8) -0.0014(6) -0.0025(6) -0.0008(5)
C10 0.0744(13) 0.0444(10) 0.0248(9) -0.0021(8) 0.0003(9) 0.0034(9)
C11 0.0285(7) 0.0257(7) 0.0240(8) 0.0087(6) -0.0019(6) 0.0036(5)
C12 0.0252(7) 0.0238(7) 0.0303(8) 0.0098(6) -0.0080(6) 0.0002(6)
C13 0.0270(7) 0.0248(7) 0.0345(8) 0.0100(6) -0.0001(6) 0.0075(6)
C14 0.0329(7) 0.0197(6) 0.0332(8) 0.0049(7) -0.0055(7) 0.0054(5)
C15 0.0259(7) 0.0217(6) 0.0363(9) 0.0084(6) -0.0050(7) 0.0004(5)
C16 0.0468(9) 0.0413(9) 0.0295(9) 0.0075(8) 0.0053(8) 0.0080(8)
C17 0.0361(9) 0.0372(9) 0.0475(11) 0.0113(8) -0.0188(8) -0.0062(7)
C18 0.0353(8) 0.0425(10) 0.0517(12) 0.0133(8) 0.0110(8) 0.0139(7)
C19 0.0606(11) 0.0238(8) 0.0433(10) -0.0024(7) -0.0159(9) 0.0038(7)
C20 0.0283(8) 0.0310(8) 0.0662(12) 0.0098(8) -0.0069(9) -0.0044(6)
C21 0.0260(7) 0.0369(8) 0.0310(9) -0.0049(7) 0.0041(7) 0.0039(6)
C22 0.0238(7) 0.0252(7) 0.0231(7) -0.0049(6) -0.0018(6) 0.0020(5)
C23 0.0199(7) 0.0248(7) 0.0171(7) -0.0001(5) -0.0002(5) -0.0009(5)
C24 0.0248(7) 0.0248(7) 0.0218(7) 0.0017(6) -0.0015(6) -0.0021(5)
C25 0.0246(7) 0.0326(8) 0.0308(8) 0.0039(7) 0.0036(6) -0.0042(6)
C26 0.0276(8) 0.0536(11) 0.0595(12) -0.0111(10) 0.0074(8) 0.0087(8)
C27 0.0398(8) 0.0240(8) 0.0400(9) -0.0063(7) -0.0086(7) 0.0029(6)
C28 0.0333(7) 0.0223(7) 0.0351(9) 0.0021(6) -0.0051(7) -0.0009(6)

loop_
_atom_type_symbol
_atom_type_description
_atom_type_scat_dispersion_real
_atom_type_scat_dispersion_imag
_atom_type_scat_source
C C 0.0181 0.0091 'International Tables Vol C Tables 4.2.6.8 and 6.1.1.4'
H H 0.0000 0.0000 'International Tables Vol C Tables 4.2.6.8 and 6.1.1.4'
Al Al 0.2130 0.2455 'International Tables Vol C Tables 4.2.6.8 and 6.1.1.4'

loop_
_geom_angle_atom_site_label_1
_geom_angle_atom_site_label_2
_geom_angle_atom_site_label_3
_geom_angle
C4 Al1 C5 37.68(6)
C4 Al1 C3 37.41(6)
C5 Al1 C3 61.54(6)
C4 Al1 C6 60.41(5)
C5 Al1 C6 35.58(6)
C3 Al1 C6 59.15(6)
C4 Al1 C2 60.50(6)
C5 Al1 C2 59.55(6)
C3 Al1 C2 35.50(5)
C6 Al1 C2 34.56(6)
C4 Al1 H1A 150.7(10)
C5 Al1 H1A 117.9(10)
C3 Al1 H1A 127.0(10)
C6 Al1 H1A 90.4(10)
C2 Al1 H1A 94.7(10)
C4 Al1 H1B 95.9(7)
C5 Al1 H1B 90.9(7)
C3 Al1 H1B 131.1(7)
C6 Al1 H1B 119.9(7)
C2 Al1 H1B 150.4(7)
H1A Al1 H1B 101.2(12)
C4 Al1 H1C 100.3(8)
C5 Al1 H1C 137.6(8)
C3 Al1 H1C 87.5(8)
C6 Al1 H1C 145.1(8)
C2 Al1 H1C 111.4(8)
H1A Al1 H1C 103.6(12)
H1B Al1 H1C 89.0(10)
C12 Al2 C13 37.23(6)
C12 Al2 C11 37.40(5)
C13 Al2 C11 61.41(6)
C12 Al2 C14 61.12(6)
C13 Al2 C14 36.20(6)
C11 Al2 C14 60.16(6)
C12 Al2 C15 60.49(5)
C13 Al2 C15 59.68(5)
C11 Al2 C15 35.63(6)
C14 Al2 C15 35.19(6)
C12 Al2 H2A 148.5(8)
C13 Al2 H2A 138.5(8)
C11 Al2 H2A 111.6(9)
C14 Al2 H2A 102.9(8)
C15 Al2 H2A 90.5(8)
C12 Al2 H1B 90.8(7)
C13 Al2 H1B 122.2(6)
C11 Al2 H1B 94.0(7)
C14 Al2 H1B 151.1(7)
C15 Al2 H1B 126.6(7)
H2A Al2 H1B 98.4(10)
C12 Al2 H2B 108.2(7)
C13 Al2 H2B 88.3(7)
C11 Al2 H2B 145.5(7)
C14 Al2 H2B 105.6(7)
C15 Al2 H2B 140.8(7)
H2A Al2 H2B 102.1(10)
H1B Al2 H2B 88.5(10)
C23 Al3 C22 37.63(5)
C23 Al3 C24 37.27(5)
C22 Al3 C24 61.99(6)
C23 Al3 C25 61.28(5)
C22 Al3 C25 60.88(6)
C24 Al3 C25 36.33(5)
C23 Al3 C21 61.37(6)
C22 Al3 C21 36.44(5)
C24 Al3 C21 60.68(6)
C25 Al3 C21 35.84(5)
C23 Al3 H3 152.5(9)
C22 Al3 H3 120.1(9)
C24 Al3 H3 128.0(8)
C25 Al3 H3 95.2(9)
C21 Al3 H3 91.3(9)
C23 Al3 H2B 95.8(7)
C22 Al3 H2B 91.5(7)
C24 Al3 H2B 130.1(7)
C25 Al3 H2B 152.2(7)
C21 Al3 H2B 121.1(7)
H3 Al3 H2B 101.7(10)
C23 Al3 H1C 99.4(8)
C22 Al3 H1C 136.5(8)
C24 Al3 H1C 87.5(8)
C25 Al3 H1C 112.1(8)
C21 Al3 H1C 146.9(8)
H3 Al3 H1C 102.9(11)
H2B Al3 H1C 85.5(11)
C4 C1 H1D 109.5
C4 C1 H1E 109.5
H1D C1 H1E 109.5
C4 C1 H1F 109.5
H1D C1 H1F 109.5
H1E C1 H1F 109.5
C25 C1A H1AA 109.5
C25 C1A H1AB 109.5
H1AA C1A H1AB 109.5
C25 C1A H1AC 109.5
H1AA C1A H1AC 109.5
H1AB C1A H1AC 109.5
C14 C1B H1BA 109.5
C14 C1B H1BB 109.5
H1BA C1B H1BB 109.5
C14 C1B H1BC 109.5
H1BA C1B H1BC 109.5
H1BB C1B H1BC 109.5
C6 C2 C3 108.12(14)
C6 C2 C19 124.28(15)
C3 C2 C19 127.45(16)
C6 C2 Al1 72.67(8)
C3 C2 Al1 67.90(8)
C19 C2 Al1 121.71(10)
C2 C3 C4 107.77(14)
C2 C3 C8 127.55(16)
C4 C3 C8 124.64(16)
C2 C3 Al1 76.59(9)
C4 C3 Al1 67.64(8)
C8 C3 Al1 122.96(11)
C3 C4 C5 107.90(13)
C3 C4 C1 124.27(16)
C5 C4 C1 127.69(17)
C3 C4 Al1 74.95(9)
C5 C4 Al1 73.84(9)
C1 C4 Al1 120.44(10)
C6 C5 C4 107.66(15)
C6 C5 C10 125.66(16)
C4 C5 C10 126.67(16)
C6 C5 Al1 77.50(9)
C4 C5 Al1 68.48(9)
C10 C5 Al1 120.50(12)
C2 C6 C5 108.53(14)
C2 C6 C7 125.19(16)
C5 C6 C7 126.00(17)
C2 C6 Al1 72.76(9)
C5 C6 Al1 66.92(8)
C7 C6 Al1 121.40(11)
C6 C7 H7A 109.5
C6 C7 H7B 109.5
H7A C7 H7B 109.5
C6 C7 H7C 109.5
H7A C7 H7C 109.5
H7B C7 H7C 109.5
C3 C8 H8A 109.5
C3 C8 H8B 109.5
H8A C8 H8B 109.5
C3 C8 H8C 109.5
H8A C8 H8C 109.5
H8B C8 H8C 109.5
C23 C9 H9A 109.5
C23 C9 H9B 109.5
H9A C9 H9B 109.5
C23 C9 H9C 109.5
H9A C9 H9C 109.5
H9B C9 H9C 109.5
C5 C10 H10A 109.5
C5 C10 H10B 109.5
H10A C10 H10B 109.5
C5 C10 H10C 109.5
H10A C10 H10C 109.5
H10B C10 H10C 109.5
C15 C11 C12 107.71(14)
C15 C11 C16 125.29(14)
C12 C11 C16 127.00(15)
C15 C11 Al2 75.97(9)
C12 C11 Al2 68.86(8)
C16 C11 Al2 121.28(10)
C13 C12 C11 107.74(13)
C13 C12 C17 125.86(15)
C11 C12 C17 126.34(16)
C13 C12 Al2 73.27(8)
C11 C12 Al2 73.74(8)
C17 C12 Al2 121.01(10)
C12 C13 C14 108.34(14)
C12 C13 C18 125.75(16)
C14 C13 C18 125.87(16)
C12 C13 Al2 69.50(8)
C14 C13 Al2 75.20(8)
C18 C13 Al2 122.62(11)
C15 C14 C13 107.53(15)
C15 C14 C1B 126.57(15)
C13 C14 C1B 125.89(16)
C15 C14 Al2 73.44(8)
C13 C14 Al2 68.59(8)
C1B C14 Al2 124.15(12)
C11 C15 C14 108.64(13)
C11 C15 C20 124.81(16)
C14 C15 C20 126.03(16)
C11 C15 Al2 68.40(8)
C14 C15 Al2 71.37(8)
C20 C15 Al2 119.64(10)
C11 C16 H16A 109.5
C11 C16 H16B 109.5
H16A C16 H16B 109.5
C11 C16 H16C 109.5
H16A C16 H16C 109.5
H16B C16 H16C 109.5
C12 C17 H17A 109.5
C12 C17 H17B 109.5
H17A C17 H17B 109.5
C12 C17 H17C 109.5
H17A C17 H17C 109.5
H17B C17 H17C 109.5
C13 C18 H18A 109.5
C13 C18 H18B 109.5
H18A C18 H18B 109.5
C13 C18 H18C 109.5
H18A C18 H18C 109.5
H18B C18 H18C 109.5
C2 C19 H19A 109.5
C2 C19 H19B 109.5
H19A C19 H19B 109.5
C2 C19 H19C 109.5
H19A C19 H19C 109.5
H19B C19 H19C 109.5
C15 C20 H20A 109.5
C15 C20 H20B 109.5
H20A C20 H20B 109.5
C15 C20 H20C 109.5
H20A C20 H20C 109.5
H20B C20 H20C 109.5
C25 C21 C22 108.17(13)
C25 C21 C26 124.76(15)
C22 C21 C26 126.88(15)
C25 C21 Al3 72.01(9)
C22 C21 Al3 68.98(9)
C26 C21 Al3 120.82(14)
C21 C22 C23 107.74(13)
C21 C22 C27 126.49(14)
C23 C22 C27 125.77(13)
C21 C22 Al3 74.58(9)
C23 C22 Al3 70.12(8)
C27 C22 Al3 121.26(11)
C24 C23 C22 107.83(12)
C24 C23 C9 125.83(13)
C22 C23 C9 126.30(12)
C24 C23 Al3 72.95(9)
C22 C23 Al3 72.25(8)
C9 C23 Al3 122.23(11)
C25 C24 C23 107.97(13)
C25 C24 C28 126.98(13)
C23 C24 C28 125.03(13)
C25 C24 Al3 74.05(9)
C23 C24 Al3 69.78(8)
C28 C24 Al3 120.84(11)
C21 C25 C24 108.27(13)
C21 C25 C1A 124.85(14)
C24 C25 C1A 126.81(15)
C21 C25 Al3 72.15(9)
C24 C25 Al3 69.62(9)
C1A C25 Al3 121.64(13)
C21 C26 H26A 109.5
C21 C26 H26B 109.5
H26A C26 H26B 109.5
C21 C26 H26C 109.5
H26A C26 H26C 109.5
H26B C26 H26C 109.5
C22 C27 H27A 109.5
C22 C27 H27B 109.5
H27A C27 H27B 109.5
C22 C27 H27C 109.5
H27A C27 H27C 109.5
H27B C27 H27C 109.5
C24 C28 H28A 109.5
C24 C28 H28B 109.5
H28A C28 H28B 109.5
C24 C28 H28C 109.5
H28A C28 H28C 109.5
H28B C28 H28C 109.5

loop_
_geom_bond_atom_site_label_1
_geom_bond_atom_site_label_2
_geom_bond_distance
Al1 C4 2.1677(15)
Al1 C5 2.2381(16)
Al1 C3 2.2634(15)
Al1 C6 2.3751(15)
Al1 C2 2.3763(15)
Al1 H1A 1.46(2)
Al1 H1B 1.731(19)
Al1 H1C 1.68(2)
Al2 C12 2.1975(15)
Al2 C13 2.2468(15)
Al2 C11 2.2617(16)
Al2 C14 2.3332(14)
Al2 C15 2.3601(15)
Al2 H2A 1.48(2)
Al2 H1B 1.805(18)
Al2 H2B 1.72(2)
Al3 C23 2.2067(15)
Al3 C22 2.2349(15)
Al3 C24 2.2484(15)
Al3 C25 2.3062(17)
Al3 C21 2.3080(18)
Al3 H3 1.58(2)
Al3 H2B 1.66(2)
Al3 H1C 1.68(2)
C1 C4 1.508(2)
C1 H1D 0.9800
C1 H1E 0.9800
C1 H1F 0.9800
C1A C25 1.506(2)
C1A H1AA 0.9800
C1A H1AB 0.9800
C1A H1AC 0.9800
C1B C14 1.491(2)
C1B H1BA 0.9800
C1B H1BB 0.9800
C1B H1BC 0.9800
C2 C6 1.412(2)
C2 C3 1.419(2)
C2 C19 1.498(2)
C3 C4 1.424(2)
C3 C8 1.503(2)
C4 C5 1.424(2)
C5 C6 1.415(2)
C5 C10 1.496(3)
C6 C7 1.505(2)
C7 H7A 0.9800
C7 H7B 0.9800
C7 H7C 0.9800
C8 H8A 0.9800
C8 H8B 0.9800
C8 H8C 0.9800
C9 C23 1.504(2)
C9 H9A 0.9800
C9 H9B 0.9800
C9 H9C 0.9800
C10 H10A 0.9800
C10 H10B 0.9800
C10 H10C 0.9800
C11 C15 1.417(2)
C11 C12 1.431(2)
C11 C16 1.502(2)
C12 C13 1.419(2)
C12 C17 1.510(2)
C13 C14 1.425(2)
C13 C18 1.501(2)
C14 C15 1.419(2)
C15 C20 1.499(2)
C16 H16A 0.9800
C16 H16B 0.9800
C16 H16C 0.9800
C17 H17A 0.9800
C17 H17B 0.9800
C17 H17C 0.9800
C18 H18A 0.9800
C18 H18B 0.9800
C18 H18C 0.9800
C19 H19A 0.9800
C19 H19B 0.9800
C19 H19C 0.9800
C20 H20A 0.9800
C20 H20B 0.9800
C20 H20C 0.9800
C21 C25 1.420(2)
C21 C22 1.422(2)
C21 C26 1.497(2)
C22 C23 1.4328(19)
C22 C27 1.501(2)
C23 C24 1.4242(19)
C24 C25 1.421(2)
C24 C28 1.501(2)
C26 H26A 0.9800
C26 H26B 0.9800
C26 H26C 0.9800
C27 H27A 0.9800
C27 H27B 0.9800
C27 H27C 0.9800
C28 H28A 0.9800
C28 H28B 0.9800
C28 H28C 0.9800

loop_
_geom_torsion_atom_site_label_1
_geom_torsion_atom_site_label_2
_geom_torsion_atom_site_label_3
_geom_torsion_atom_site_label_4
_geom_torsion
C4 Al1 C2 C6 -79.70(10)
C5 Al1 C2 C6 -35.93(9)
C3 Al1 C2 C6 -118.58(14)
C4 Al1 C2 C3 38.88(10)
C5 Al1 C2 C3 82.64(10)
C6 Al1 C2 C3 118.58(14)
C4 Al1 C2 C19 160.25(17)
C5 Al1 C2 C19 -155.99(16)
C3 Al1 C2 C19 121.37(19)
C6 Al1 C2 C19 -120.05(18)
C6 C2 C3 C4 1.04(16)
C19 C2 C3 C4 -174.67(14)
Al1 C2 C3 C4 -60.86(10)
C6 C2 C3 C8 -176.62(15)
C19 C2 C3 C8 7.7(3)
Al1 C2 C3 C8 121.48(17)
C6 C2 C3 Al1 61.89(11)
C19 C2 C3 Al1 -113.81(15)
C4 Al1 C3 C2 -115.93(13)
C5 Al1 C3 C2 -76.55(10)
C6 Al1 C3 C2 -35.47(9)
C5 Al1 C3 C4 39.38(9)
C6 Al1 C3 C4 80.46(10)
C2 Al1 C3 C4 115.93(13)
C4 Al1 C3 C8 117.76(18)
C5 Al1 C3 C8 157.14(17)
C6 Al1 C3 C8 -161.78(17)
C2 Al1 C3 C8 -126.31(19)
C2 C3 C4 C5 -0.33(16)
C8 C3 C4 C5 177.41(15)
Al1 C3 C4 C5 -67.06(10)
C2 C3 C4 C1 -176.43(14)
C8 C3 C4 C1 1.3(2)
Al1 C3 C4 C1 116.84(15)
C2 C3 C4 Al1 66.73(10)
C8 C3 C4 Al1 -115.53(15)
C5 Al1 C4 C3 -114.16(13)
C6 Al1 C4 C3 -76.81(10)
C2 Al1 C4 C3 -36.88(9)
C3 Al1 C4 C5 114.16(13)
C6 Al1 C4 C5 37.35(9)
C2 Al1 C4 C5 77.29(10)
C5 Al1 C4 C1 124.6(2)
C3 Al1 C4 C1 -121.22(19)
C6 Al1 C4 C1 161.97(18)
C2 Al1 C4 C1 -158.09(18)
C3 C4 C5 C6 -0.49(17)
C1 C4 C5 C6 175.43(15)
Al1 C4 C5 C6 -68.30(11)
C3 C4 C5 C10 -179.46(15)
C1 C4 C5 C10 -3.5(3)
Al1 C4 C5 C10 112.74(16)
C3 C4 C5 Al1 67.80(10)
C1 C4 C5 Al1 -116.27(16)
C4 Al1 C5 C6 114.93(14)
C3 Al1 C5 C6 75.84(10)
C2 Al1 C5 C6 34.91(9)
C3 Al1 C5 C4 -39.09(9)
C6 Al1 C5 C4 -114.93(14)
C2 Al1 C5 C4 -80.02(10)
C4 Al1 C5 C10 -120.85(18)
C3 Al1 C5 C10 -159.94(16)
C6 Al1 C5 C10 124.22(18)
C2 Al1 C5 C10 159.13(16)
C3 C2 C6 C5 -1.35(17)
C19 C2 C6 C5 174.52(14)
Al1 C2 C6 C5 57.53(10)
C3 C2 C6 C7 -175.55(15)
C19 C2 C6 C7 0.3(2)
Al1 C2 C6 C7 -116.66(16)
C3 C2 C6 Al1 -58.89(10)
C19 C2 C6 Al1 116.99(15)
C4 C5 C6 C2 1.14(17)
C10 C5 C6 C2 -179.88(15)
Al1 C5 C6 C2 -61.15(11)
C4 C5 C6 C7 175.28(15)
C10 C5 C6 C7 -5.7(3)
Al1 C5 C6 C7 112.98(16)
C4 C5 C6 Al1 62.29(10)
C10 C5 C6 Al1 -118.73(17)
C4 Al1 C6 C2 79.99(10)
C5 Al1 C6 C2 119.59(13)
C3 Al1 C6 C2 36.44(9)
C4 Al1 C6 C5 -39.60(10)
C3 Al1 C6 C5 -83.15(10)
C2 Al1 C6 C5 -119.59(13)
C4 Al1 C6 C7 -158.84(17)
C5 Al1 C6 C7 -119.24(19)
C3 Al1 C6 C7 157.61(17)
C2 Al1 C6 C7 121.17(18)
C12 Al2 C11 C15 -115.64(13)
C13 Al2 C11 C15 -76.91(10)
C14 Al2 C11 C15 -35.23(9)
C13 Al2 C11 C12 38.73(9)
C14 Al2 C11 C12 80.41(10)
C15 Al2 C11 C12 115.64(13)
C12 Al2 C11 C16 121.34(17)
C13 Al2 C11 C16 160.06(15)
C14 Al2 C11 C16 -158.25(15)
C15 Al2 C11 C16 -123.02(17)
C15 C11 C12 C13 0.74(16)
C16 C11 C12 C13 -179.86(14)
Al2 C11 C12 C13 -65.92(10)
C15 C11 C12 C17 -176.49(14)
C16 C11 C12 C17 2.9(2)
Al2 C11 C12 C17 116.85(15)
C15 C11 C12 Al2 66.66(10)
C16 C11 C12 Al2 -113.94(15)
C11 Al2 C12 C13 114.77(13)
C14 Al2 C12 C13 37.13(9)
C15 Al2 C12 C13 77.65(10)
C13 Al2 C12 C11 -114.77(13)
C14 Al2 C12 C11 -77.64(10)
C15 Al2 C12 C11 -37.12(9)
C13 Al2 C12 C17 122.21(18)
C11 Al2 C12 C17 -123.02(19)
C14 Al2 C12 C17 159.34(17)
C15 Al2 C12 C17 -160.14(17)
C11 C12 C13 C14 0.51(16)
C17 C12 C13 C14 177.76(14)
Al2 C12 C13 C14 -65.72(10)
C11 C12 C13 C18 -177.67(14)
C17 C12 C13 C18 -0.4(2)
Al2 C12 C13 C18 116.10(15)
C11 C12 C13 Al2 66.23(10)
C17 C12 C13 Al2 -116.52(15)
C11 Al2 C13 C12 -38.91(9)
C14 Al2 C13 C12 -116.51(14)
C15 Al2 C13 C12 -80.00(10)
C12 Al2 C13 C14 116.51(14)
C11 Al2 C13 C14 77.60(11)
C15 Al2 C13 C14 36.50(10)
C12 Al2 C13 C18 -120.09(19)
C11 Al2 C13 C18 -159.00(17)
C14 Al2 C13 C18 123.4(2)
C15 Al2 C13 C18 159.91(17)
C12 C13 C14 C15 -1.56(17)
C18 C13 C14 C15 176.62(14)
Al2 C13 C14 C15 -63.58(10)
C12 C13 C14 C1B 179.44(14)
C18 C13 C14 C1B -2.4(2)
Al2 C13 C14 C1B 117.43(16)
C12 C13 C14 Al2 62.02(10)
C18 C13 C14 Al2 -119.80(16)
C12 Al2 C14 C15 78.82(10)
C13 Al2 C14 C15 117.01(14)
C11 Al2 C14 C15 35.66(9)
C12 Al2 C14 C13 -38.19(10)
C11 Al2 C14 C13 -81.35(11)
C15 Al2 C14 C13 -117.01(14)
C12 Al2 C14 C1B -157.86(16)
C13 Al2 C14 C1B -119.67(19)
C11 Al2 C14 C1B 158.99(16)
C15 Al2 C14 C1B 123.33(18)
C12 C11 C15 C14 -1.72(16)
C16 C11 C15 C14 178.86(14)
Al2 C11 C15 C14 60.25(10)
C12 C11 C15 C20 -173.85(14)
C16 C11 C15 C20 6.7(2)
Al2 C11 C15 C20 -111.88(15)
C12 C11 C15 Al2 -61.97(10)
C16 C11 C15 Al2 118.61(15)
C13 C14 C15 C11 2.03(17)
C1B C14 C15 C11 -178.98(14)
Al2 C14 C15 C11 -58.41(10)
C13 C14 C15 C20 174.04(14)
C1B C14 C15 C20 -7.0(2)
Al2 C14 C15 C20 113.59(15)
C13 C14 C15 Al2 60.44(10)
C1B C14 C15 Al2 -120.57(16)
C12 Al2 C15 C11 38.99(9)
C13 Al2 C15 C11 82.20(10)
C14 Al2 C15 C11 119.76(13)
C12 Al2 C15 C14 -80.77(10)
C13 Al2 C15 C14 -37.56(9)
C11 Al2 C15 C14 -119.76(13)
C12 Al2 C15 C20 157.74(17)
C13 Al2 C15 C20 -159.05(17)
C11 Al2 C15 C20 118.75(18)
C14 Al2 C15 C20 -121.49(19)
C23 Al3 C21 C25 79.66(10)
C22 Al3 C21 C25 118.43(13)
C24 Al3 C21 C25 36.82(9)
C23 Al3 C21 C22 -38.76(9)
C24 Al3 C21 C22 -81.60(10)
C25 Al3 C21 C22 -118.43(13)
C23 Al3 C21 C26 -160.05(16)
C22 Al3 C21 C26 -121.29(18)
C24 Al3 C21 C26 157.10(16)
C25 Al3 C21 C26 120.28(18)
C25 C21 C22 C23 1.02(19)
C26 C21 C22 C23 176.14(18)
Al3 C21 C22 C23 62.70(11)
C25 C21 C22 C27 -179.43(16)
C26 C21 C22 C27 -4.3(3)
Al3 C21 C22 C27 -117.75(17)
C25 C21 C22 Al3 -61.69(12)
C26 C21 C22 Al3 113.4(2)
C23 Al3 C22 C21 115.83(13)
C24 Al3 C22 C21 77.68(10)
C25 Al3 C22 C21 36.11(9)
C24 Al3 C22 C23 -38.16(8)
C25 Al3 C22 C23 -79.72(9)
C21 Al3 C22 C23 -115.83(13)
C23 Al3 C22 C27 -120.51(15)
C24 Al3 C22 C27 -158.66(13)
C25 Al3 C22 C27 159.77(14)
C21 Al3 C22 C27 123.66(16)
C21 C22 C23 C24 -0.87(18)
C27 C22 C23 C24 179.57(15)
Al3 C22 C23 C24 64.77(11)
C21 C22 C23 C9 176.99(15)
C27 C22 C23 C9 -2.6(3)
Al3 C22 C23 C9 -117.37(16)
C21 C22 C23 Al3 -65.64(12)
C27 C22 C23 Al3 114.81(16)
C22 Al3 C23 C24 -115.75(12)
C25 Al3 C23 C24 -37.17(9)
C21 Al3 C23 C24 -78.23(9)
C24 Al3 C23 C22 115.75(12)
C25 Al3 C23 C22 78.58(9)
C21 Al3 C23 C22 37.52(9)
C22 Al3 C23 C9 122.20(14)
C24 Al3 C23 C9 -122.04(15)
C25 Al3 C23 C9 -159.22(13)
C21 Al3 C23 C9 159.72(13)
C22 C23 C24 C25 0.40(18)
C9 C23 C24 C25 -177.48(15)
Al3 C23 C24 C25 64.70(11)
C22 C23 C24 C28 -178.45(14)
C9 C23 C24 C28 3.7(3)
Al3 C23 C24 C28 -114.14(15)
C22 C23 C24 Al3 -64.30(11)
C9 C23 C24 Al3 117.82(16)
C23 Al3 C24 C25 -116.57(13)
C22 Al3 C24 C25 -78.04(10)
C21 Al3 C24 C25 -36.32(9)
C22 Al3 C24 C23 38.53(8)
C25 Al3 C24 C23 116.57(13)
C21 Al3 C24 C23 80.25(9)
C23 Al3 C24 C28 119.51(15)
C22 Al3 C24 C28 158.04(13)
C25 Al3 C24 C28 -123.92(16)
C21 Al3 C24 C28 -160.24(13)
C22 C21 C25 C24 -0.78(19)
C26 C21 C25 C24 -176.03(18)
Al3 C21 C25 C24 -60.55(11)
C22 C21 C25 C1A 176.34(17)
C26 C21 C25 C1A 1.1(3)
Al3 C21 C25 C1A 116.57(18)
C22 C21 C25 Al3 59.77(12)
C26 C21 C25 Al3 -115.48(19)
C23 C24 C25 C21 0.23(19)
C28 C24 C25 C21 179.04(15)
Al3 C24 C25 C21 62.15(12)
C23 C24 C25 C1A -176.81(18)
C28 C24 C25 C1A 2.0(3)
Al3 C24 C25 C1A -114.89(19)
C23 C24 C25 Al3 -61.92(11)
C28 C24 C25 Al3 116.89(16)
C23 Al3 C25 C21 -79.96(10)
C22 Al3 C25 C21 -36.72(9)
C24 Al3 C25 C21 -118.11(13)
C23 Al3 C25 C24 38.14(8)
C22 Al3 C25 C24 81.39(9)
C21 Al3 C25 C24 118.11(13)
C23 Al3 C25 C1A 159.59(15)
C22 Al3 C25 C1A -157.16(15)
C24 Al3 C25 C1A 121.45(18)
C21 Al3 C25 C1A -120.44(17)
